data_4116101
loop_
_publ_author_name
'Jari T. Kovalainen'
'Johannes A. M. Christiaans'
'Risto Ropponen'
'Antti Poso'
'Mikael Per\"akyl\"a'
'Jouko Veps\"al\"ainen'
'Reino Laatikainen'
'Jukka Gynther'

_publ_contact_author 'Kovalainen, Jari'
_publ_contact_author_email kovalain@mail.uku.fi
_publ_section_title
;
 A Proton Relay Process as the Mechanism of Activation of the Histamine
 H3-Receptor Determined by 1H NMR and ab Initio Quantum Mechanical
 Calculations
;
_journal_name_full 'Journal of the American Chemical Society'
_journal_page_first 6989
_journal_page_last 6996
_journal_paper_doi 10.1021/ja993322f
_journal_volume 122
_journal_year 2000
_chemical_formula_sum 'C13 H25 Cl2 N3 O'
_chemical_formula_weight 310.26
_chemical_name_systematic
;
2(S)-amino-3-(1H-imidazol-4(5)-yl)propyl cyclohexylmethyl ether dihydrochloride
;
_space_group_IT_number 19
_symmetry_cell_setting orthorhombic
_symmetry_space_group_name_Hall 'P 2ac 2ab'
_symmetry_space_group_name_H-M 'P 21 21 21'
_atom_sites_solution_hydrogens geom
_atom_sites_solution_primary direct
_atom_sites_solution_secondary difmap
_audit_creation_method SHELXL-97
_cell_angle_alpha 90.00
_cell_angle_beta 90.00
_cell_angle_gamma 90.00
_cell_formula_units_Z 4
_cell_length_a 7.827(1)
_cell_length_b 12.774(1)
_cell_length_c 17.353(1)
_cell_measurement_temperature 173(2)
_cell_volume 1735.0(3)
_computing_cell_refinement Denzo
_computing_data_collection Collect
_computing_structure_refinement 'SHELXL-97 (Sheldrick, 1997)'
_computing_structure_solution SHELXS-97
_diffrn_ambient_temperature 173(2)
_diffrn_measured_fraction_theta_full 0.989
_diffrn_measured_fraction_theta_max 0.989
_diffrn_measurement_device_type 'Nonius Kappa CCD'
_diffrn_radiation_monochromator graphite
_diffrn_radiation_source 'fine-focus sealed tube'
_diffrn_radiation_type MoK\a
_diffrn_radiation_wavelength 0.71073
_diffrn_reflns_av_R_equivalents 0.070
_diffrn_reflns_av_sigmaI/netI 0.0883
_diffrn_reflns_limit_h_max 10
_diffrn_reflns_limit_h_min -10
_diffrn_reflns_limit_k_max 16
_diffrn_reflns_limit_k_min -16
_diffrn_reflns_limit_l_max 22
_diffrn_reflns_limit_l_min -22
_diffrn_reflns_number 27791
_diffrn_reflns_theta_full 27.89
_diffrn_reflns_theta_max 27.89
_diffrn_reflns_theta_min 3.05
_exptl_absorpt_coefficient_mu 0.372
_exptl_absorpt_correction_T_max 0.9638
_exptl_absorpt_correction_T_min 0.9128
_exptl_absorpt_correction_type none
_exptl_crystal_colour colorless
_exptl_crystal_density_diffrn 1.188
_exptl_crystal_density_meas ?
_exptl_crystal_description block
_exptl_crystal_F_000 664
_exptl_crystal_size_max 0.25
_exptl_crystal_size_mid 0.20
_exptl_crystal_size_min 0.10
_refine_diff_density_max 0.191
_refine_diff_density_min -0.272
_refine_diff_density_rms 0.050
_refine_ls_abs_structure_details 'Flack H D (1983), Acta Cryst. A39, 876-881'
_refine_ls_abs_structure_Flack -0.13(6)
_refine_ls_extinction_method none
_refine_ls_goodness_of_fit_ref 1.025
_refine_ls_hydrogen_treatment mixed
_refine_ls_matrix_type full
_refine_ls_number_parameters 173
_refine_ls_number_reflns 4088
_refine_ls_number_restraints 0
_refine_ls_restrained_S_all 1.025
_refine_ls_R_factor_all 0.0932
_refine_ls_R_factor_gt 0.0492
_refine_ls_shift/su_max 0.000
_refine_ls_shift/su_mean 0.000
_refine_ls_structure_factor_coef Fsqd
_refine_ls_weighting_details 'calc w=1/[\s^2^(Fo^2^)+(0.0286P)^2^+0.0978P] where P=(Fo^2^+2Fc^2^)/3'
_refine_ls_weighting_scheme calc
_refine_ls_wR_factor_gt 0.0810
_refine_ls_wR_factor_ref 0.0923
_reflns_number_gt 2914
_reflns_number_total 4088
_reflns_threshold_expression >2sigma(I)
_cod_data_source_file ja993322f_1.cif
_cod_data_source_block 8
_cod_depositor_comments
;
The following automatic conversions were performed:

'_exptl_crystal_density_meas' value 'none' was changed to '?' - the
value is perceived as not measured.

Automatic conversion script
Id: cif_fix_values 3008 2015-01-20 13:52:24Z robertas 
;
_cod_database_code 4116101

loop_
_symmetry_equiv_pos_as_xyz
'x, y, z'
'-x+1/2, -y, z+1/2'
'x+1/2, -y+1/2, -z'
'-x, y+1/2, -z+1/2'

loop_
_atom_site_label
_atom_site_type_symbol
_atom_site_fract_x
_atom_site_fract_y
_atom_site_fract_z
_atom_site_U_iso_or_equiv
_atom_site_adp_type
_atom_site_occupancy
_atom_site_symmetry_multiplicity
_atom_site_calc_flag
_atom_site_refinement_flags
Cl1 Cl -0.31735(7) -0.68426(5) -0.08463(4) 0.03625(17) Uani 1 1 d .
Cl2 Cl -0.87066(8) -0.85419(5) -0.21228(4) 0.04372(19) Uani 1 1 d .
N1 N 0.2369(3) -0.42555(17) -0.25248(12) 0.0360(5) Uani 1 1 d .
H1 H 0.1323 -0.4109 -0.2678 0.043 Uiso 1 1 calc R
C2 C 0.3767(4) -0.3788(2) -0.27776(15) 0.0409(6) Uani 1 1 d .
H2 H 0.3816 -0.3243 -0.3150 0.049 Uiso 1 1 calc R
N3 N 0.5087(3) -0.42158(18) -0.24176(13) 0.0395(6) Uani 1 1 d .
H3 H 0.6164 -0.4044 -0.2488 0.047 Uiso 1 1 calc R
C4 C 0.4510(3) -0.4970(2) -0.19169(15) 0.0372(7) Uani 1 1 d .
H4 H 0.5192 -0.5387 -0.1584 0.045 Uiso 1 1 calc R
C5 C 0.2788(3) -0.5008(2) -0.19864(14) 0.0303(6) Uani 1 1 d .
C6 C 0.1458(3) -0.5690(2) -0.16400(13) 0.0342(6) Uani 1 1 d .
H6A H 0.1124 -0.6234 -0.2018 0.041 Uiso 1 1 calc R
H6B H 0.0433 -0.5265 -0.1522 0.041 Uiso 1 1 calc R
C7 C 0.2087(3) -0.62226(19) -0.08972(14) 0.0302(6) Uani 1 1 d .
H7 H 0.3226 -0.6548 -0.1000 0.036 Uiso 1 1 calc R
C8 C 0.2260(3) -0.5483(2) -0.02241(14) 0.0348(6) Uani 1 1 d .
H8A H 0.2781 -0.5847 0.0221 0.042 Uiso 1 1 calc R
H8B H 0.2995 -0.4882 -0.0365 0.042 Uiso 1 1 calc R
O9 O 0.0609(2) -0.51349(15) -0.00365(11) 0.0429(5) Uani 1 1 d .
C10 C 0.0573(3) -0.4354(2) 0.05531(15) 0.0410(7) Uani 1 1 d .
H10A H 0.1027 -0.3684 0.0351 0.049 Uiso 1 1 calc R
H10B H 0.1292 -0.4575 0.0993 0.049 Uiso 1 1 calc R
C11 C -0.1247(3) -0.4215(2) 0.08111(14) 0.0379(6) Uani 1 1 d .
H11 H -0.1675 -0.4910 0.0991 0.046 Uiso 1 1 calc R
C12 C -0.2409(4) -0.3846(2) 0.01673(17) 0.0457(7) Uani 1 1 d .
H12A H -0.2372 -0.4357 -0.0261 0.055 Uiso 1 1 calc R
H12B H -0.1994 -0.3165 -0.0031 0.055 Uiso 1 1 calc R
C13 C -0.4250(4) -0.3727(3) 0.04480(19) 0.0548(8) Uani 1 1 d .
H13A H -0.4958 -0.3439 0.0026 0.066 Uiso 1 1 calc R
H13B H -0.4710 -0.4425 0.0584 0.066 Uiso 1 1 calc R
C14 C -0.4378(4) -0.3010(3) 0.11466(18) 0.0569(9) Uani 1 1 d .
H14A H -0.4074 -0.2286 0.0995 0.068 Uiso 1 1 calc R
H14B H -0.5568 -0.3005 0.1340 0.068 Uiso 1 1 calc R
C15 C -0.3192(4) -0.3376(2) 0.17783(16) 0.0502(8) Uani 1 1 d .
H15A H -0.3570 -0.4071 0.1965 0.060 Uiso 1 1 calc R
H15B H -0.3247 -0.2880 0.2216 0.060 Uiso 1 1 calc R
C16 C -0.1357(4) -0.3451(2) 0.14913(15) 0.0440(7) Uani 1 1 d .
H16A H -0.0609 -0.3697 0.1914 0.053 Uiso 1 1 calc R
H16B H -0.0956 -0.2751 0.1328 0.053 Uiso 1 1 calc R
N17 N 0.0848(2) -0.70694(16) -0.06964(12) 0.0320(5) Uani 1 1 d .
H17A H -0.0223 -0.6795 -0.0665 0.048 Uiso 1 1 calc R
H17B H 0.1139 -0.7355 -0.0234 0.048 Uiso 1 1 calc R
H17C H 0.0873 -0.7573 -0.1067 0.048 Uiso 1 1 calc R

loop_
_atom_site_aniso_label
_atom_site_aniso_U_11
_atom_site_aniso_U_22
_atom_site_aniso_U_33
_atom_site_aniso_U_23
_atom_site_aniso_U_13
_atom_site_aniso_U_12
Cl1 0.0302(3) 0.0389(4) 0.0397(3) 0.0044(3) -0.0020(3) 0.0018(3)
Cl2 0.0271(3) 0.0465(4) 0.0576(4) -0.0135(3) -0.0014(3) 0.0040(3)
N1 0.0278(11) 0.0377(13) 0.0424(12) 0.0111(11) -0.0031(10) 0.0031(10)
C2 0.0389(14) 0.0392(16) 0.0447(15) 0.0088(13) 0.0019(14) -0.0001(13)
N3 0.0279(11) 0.0409(14) 0.0496(14) 0.0073(12) 0.0059(10) -0.0010(10)
C4 0.0289(13) 0.0395(17) 0.0433(16) 0.0094(13) 0.0006(12) -0.0005(12)
C5 0.0273(13) 0.0306(15) 0.0329(14) 0.0025(12) 0.0020(11) 0.0022(10)
C6 0.0280(13) 0.0381(15) 0.0364(13) 0.0048(12) -0.0039(12) -0.0005(12)
C7 0.0215(12) 0.0310(14) 0.0382(13) 0.0025(12) 0.0013(11) -0.0020(9)
C8 0.0287(13) 0.0380(17) 0.0376(14) 0.0021(12) -0.0026(11) -0.0011(11)
O9 0.0310(9) 0.0458(13) 0.0519(12) -0.0171(10) -0.0019(9) -0.0002(8)
C10 0.0448(15) 0.0403(17) 0.0380(15) -0.0074(13) -0.0027(13) -0.0009(13)
C11 0.0418(13) 0.0339(14) 0.0381(14) -0.0051(12) 0.0004(14) -0.0027(12)
C12 0.0473(17) 0.0427(18) 0.0472(17) -0.0085(14) -0.0049(14) -0.0012(13)
C13 0.0398(16) 0.056(2) 0.068(2) -0.0162(17) -0.0077(15) 0.0038(13)
C14 0.0449(16) 0.054(2) 0.072(2) -0.0108(18) 0.0062(16) 0.0056(15)
C15 0.0608(18) 0.0394(18) 0.0504(16) -0.0073(14) 0.0102(16) -0.0021(15)
C16 0.0521(16) 0.0393(17) 0.0405(14) -0.0046(13) -0.0041(14) 0.0006(15)
N17 0.0267(10) 0.0322(12) 0.0372(12) 0.0003(9) 0.0006(9) -0.0020(8)

loop_
_atom_type_symbol
_atom_type_description
_atom_type_scat_dispersion_real
_atom_type_scat_dispersion_imag
_atom_type_scat_source
C C 0.0033 0.0016 'International Tables Vol C Tables 4.2.6.8 and 6.1.1.4'
H H 0.0000 0.0000 'International Tables Vol C Tables 4.2.6.8 and 6.1.1.4'
N N 0.0061 0.0033 'International Tables Vol C Tables 4.2.6.8 and 6.1.1.4'
O O 0.0106 0.0060 'International Tables Vol C Tables 4.2.6.8 and 6.1.1.4'
Cl Cl 0.1484 0.1585 'International Tables Vol C Tables 4.2.6.8 and 6.1.1.4'

loop_
_geom_angle_atom_site_label_1
_geom_angle_atom_site_label_2
_geom_angle_atom_site_label_3
_geom_angle
C2 N1 C5 110.0(2)
N1 C2 N3 107.6(2)
C2 N3 C4 109.4(2)
C5 C4 N3 107.2(2)
C4 C5 N1 105.8(2)
C4 C5 C6 133.1(2)
N1 C5 C6 121.0(2)
C5 C6 C7 111.98(19)
N17 C7 C8 109.36(19)
N17 C7 C6 107.94(18)
C8 C7 C6 113.6(2)
O9 C8 C7 107.14(19)
C8 O9 C10 113.85(19)
O9 C10 C11 108.3(2)
C10 C11 C12 112.7(2)
C10 C11 C16 111.0(2)
C12 C11 C16 109.7(2)
C11 C12 C13 111.2(2)
C14 C13 C12 112.0(2)
C15 C14 C13 110.6(2)
C14 C15 C16 111.2(2)
C15 C16 C11 110.2(2)

loop_
_geom_bond_atom_site_label_1
_geom_bond_atom_site_label_2
_geom_bond_distance
N1 C2 1.322(3)
N1 C5 1.380(3)
C2 N3 1.326(3)
N3 C4 1.373(3)
C4 C5 1.354(3)
C5 C6 1.485(3)
C6 C7 1.538(3)
C7 N17 1.494(3)
C7 C8 1.509(3)
C8 O9 1.405(3)
O9 C10 1.429(3)
C10 C11 1.504(4)
C11 C12 1.515(4)
C11 C16 1.533(3)
C12 C13 1.529(4)
C13 C14 1.523(4)
C14 C15 1.510(4)
C15 C16 1.523(4)

loop_
_geom_hbond_atom_site_label_D
_geom_hbond_atom_site_label_H
_geom_hbond_atom_site_label_A
_geom_hbond_distance_DH
_geom_hbond_distance_HA
_geom_hbond_distance_DA
_geom_hbond_angle_DHA
_geom_hbond_site_symmetry_A
N1 H1 Cl2 0.88 2.20 3.069(2) 169.4 4_454
N3 H3 Cl2 0.88 2.20 3.067(2) 169.6 4_554
N17 H17A Cl1 0.91 2.33 3.1715(18) 153.5 .
N17 H17B Cl1 0.91 2.20 3.112(2) 176.0 3_535
N17 H17C Cl2 0.91 2.24 3.128(2) 166.9 1_655

loop_
_geom_torsion_atom_site_label_1
_geom_torsion_atom_site_label_2
_geom_torsion_atom_site_label_3
_geom_torsion_atom_site_label_4
_geom_torsion
C5 N1 C2 N3 0.0(3)
N1 C2 N3 C4 -0.6(3)
C2 N3 C4 C5 0.9(3)
N3 C4 C5 N1 -0.9(3)
N3 C4 C5 C6 175.9(3)
C2 N1 C5 C4 0.6(3)
C2 N1 C5 C6 -176.7(2)
C4 C5 C6 C7 20.9(4)
N1 C5 C6 C7 -162.7(2)
C5 C6 C7 N17 -166.9(2)
C5 C6 C7 C8 71.7(3)
N17 C7 C8 O9 -54.8(3)
C6 C7 C8 O9 65.9(3)
C7 C8 O9 C10 -175.0(2)
C8 O9 C10 C11 -168.5(2)
O9 C10 C11 C12 -61.3(3)
O9 C10 C11 C16 175.3(2)
C10 C11 C12 C13 179.3(2)
C16 C11 C12 C13 -56.6(3)
C11 C12 C13 C14 54.9(3)
C12 C13 C14 C15 -54.0(4)
C13 C14 C15 C16 56.1(3)
C14 C15 C16 C11 -58.9(3)
C10 C11 C16 C15 -176.3(2)
C12 C11 C16 C15 58.6(3)
